data_2241293
loop_
_publ_author_name
'Hakmaoui, Yassine'
'Rakib, El Mostapha'
'Gamouh, Ahmed'
'Saadi, Mohamed'
'El Ammari, Lahcen'

_publ_section_title
;
 Crystal structure of
 <i>N</i>-(1-acetyl-3-chloro-1<i>H</i>-indazol-6-yl)-4-methoxybenzenesulfonamide
;
_journal_coeditor_code TK5402
_journal_issue 12
_journal_name_full 'Acta Crystallographica Section E'
_journal_page_first o914
_journal_page_last o915
_journal_paper_doi 10.1107/S2056989015020605
_journal_volume 71
_journal_year 2015
_chemical_formula_iupac 'C16 H14 Cl N3 O4 S'
_chemical_formula_moiety 'C16 H14 Cl N3 O4 S'
_chemical_formula_sum 'C16 H14 Cl N3 O4 S'
_chemical_formula_weight 379.81
_chemical_melting_point 388
_chemical_name_systematic <i>N</i>-(1-Acetyl-3-chloro-1<i>H</i>-indazol-6-yl)-4-methoxybenzenesulfonamide
_space_group_crystal_system monoclinic
_space_group_IT_number 14
_space_group_name_Hall '-P 2ybc'
_space_group_name_H-M_alt 'P 1 21/c 1'
_symmetry_space_group_name_Hall '-P 2ybc'
_symmetry_space_group_name_H-M 'P 1 21/c 1'
_atom_sites_solution_hydrogens geom
_audit_creation_method SHELXL-2014/7
_cell_angle_alpha 90
_cell_angle_beta 107.2270(10)
_cell_angle_gamma 90
_cell_formula_units_Z 4
_cell_length_a 13.9664(6)
_cell_length_b 6.4300(3)
_cell_length_c 19.6155(9)
_cell_measurement_reflns_used 4461
_cell_measurement_temperature 296(2)
_cell_measurement_theta_max 29.000
_cell_measurement_theta_min 3.005
_cell_volume 1682.52(13)
_computing_cell_refinement
;
SAINT (Bruker, 2009)
;
_computing_data_collection
;
APEX2 (Bruker, 2009)
;
_computing_data_reduction
;
SAINT (Bruker, 2009)
;
_computing_molecular_graphics
;
ORTEPIII (Burnett & Johnson, 1996) and
ORTEP-3 for Windows (Farrugia, 2012)
;
_computing_publication_material
;
publCIF (Westrip, 2010)
;
_computing_structure_refinement
;
SHELXL2014 (Sheldrick, 2015)
;
_computing_structure_solution
;
SHELXS97 (Sheldrick, 2008)
;
_diffrn_ambient_temperature 296(2)
_diffrn_measured_fraction_theta_full 0.999
_diffrn_measured_fraction_theta_max 0.999
_diffrn_measurement_device_type 'Bruker X8 APEX'
_diffrn_measurement_method '\f and \w scans'
_diffrn_radiation_monochromator graphite
_diffrn_radiation_source 'fine-focus sealed tube'
_diffrn_radiation_type MoK\a
_diffrn_radiation_wavelength 0.71073
_diffrn_reflns_av_R_equivalents 0.0322
_diffrn_reflns_limit_h_max 19
_diffrn_reflns_limit_h_min -15
_diffrn_reflns_limit_k_max 8
_diffrn_reflns_limit_k_min -8
_diffrn_reflns_limit_l_max 26
_diffrn_reflns_limit_l_min -26
_diffrn_reflns_number 33806
_diffrn_reflns_theta_full 25.242
_diffrn_reflns_theta_max 29.000
_diffrn_reflns_theta_min 3.005
_exptl_absorpt_coefficient_mu 0.378
_exptl_absorpt_correction_T_max 0.7471
_exptl_absorpt_correction_T_min 0.6536
_exptl_absorpt_correction_type multi-scan
_exptl_absorpt_process_details
;
(SADABS; Bruker, 2009)
;
_exptl_crystal_colour colourless
_exptl_crystal_density_diffrn 1.499
_exptl_crystal_description block
_exptl_crystal_F_000 784
_exptl_crystal_size_max 0.31
_exptl_crystal_size_mid 0.27
_exptl_crystal_size_min 0.21
_refine_diff_density_max 0.336
_refine_diff_density_min -0.353
_refine_ls_extinction_method none
_refine_ls_goodness_of_fit_ref 1.088
_refine_ls_hydrogen_treatment constr
_refine_ls_matrix_type full
_refine_ls_number_parameters 227
_refine_ls_number_reflns 4461
_refine_ls_number_restraints 0
_refine_ls_restrained_S_all 1.088
_refine_ls_R_factor_all 0.0576
_refine_ls_R_factor_gt 0.0420
_refine_ls_shift/su_max 0.001
_refine_ls_shift/su_mean 0.000
_refine_ls_structure_factor_coef Fsqd
_refine_ls_weighting_details 'w=1/[\s^2^(Fo^2^)+(0.0695P)^2^+0.2697P] where P=(Fo^2^+2Fc^2^)/3'
_refine_ls_weighting_scheme calc
_refine_ls_wR_factor_gt 0.1203
_refine_ls_wR_factor_ref 0.1300
_reflns_number_gt 3423
_reflns_number_total 4461
_reflns_threshold_expression 'I > 2\s(I)'
_cod_data_source_file tk5402sup1.cif
_cod_data_source_block I
_cod_database_code 2241293
_shelx_space_group_comment
;
The symmetry employed for this shelxl refinement is uniquely defined
by the following loop, which should always be used as a source of
symmetry information in preference to the above space-group names.
They are only intended as comments.
;

loop_
_space_group_symop_operation_xyz
'x, y, z'
'-x, y+1/2, -z+1/2'
'-x, -y, -z'
'x, -y-1/2, z-1/2'

loop_
_atom_site_type_symbol
_atom_site_label
_atom_site_fract_x
_atom_site_fract_y
_atom_site_fract_z
_atom_site_U_iso_or_equiv
_atom_site_adp_type
_atom_site_calc_flag
_atom_site_occupancy
C C1 0.91669(11) 0.2704(2) 0.37321(8) 0.0452(3) Uani d 1
C C2 0.89374(16) 0.1193(3) 0.41556(10) 0.0617(5) Uani d 1
H H2 0.9006 -0.0205 0.4058 0.074 Uiso calc 1
C C3 0.86020(16) 0.1769(3) 0.47309(10) 0.0602(5) Uani d 1
H H3 0.8448 0.0755 0.5020 0.072 Uiso calc 1
C C4 0.85003(11) 0.3830(2) 0.48700(8) 0.0408(3) Uani d 1
C C5 0.87624(15) 0.5333(3) 0.44499(10) 0.0550(4) Uani d 1
H H5 0.8712 0.6734 0.4551 0.066 Uiso calc 1
C C6 0.90957(15) 0.4760(3) 0.38864(10) 0.0557(4) Uani d 1
H H6 0.9274 0.5773 0.3608 0.067 Uiso calc 1
C C7 0.61586(12) 0.4460(3) 0.47134(9) 0.0473(4) Uani d 1
C C8 0.53586(11) 0.3118(3) 0.44493(8) 0.0441(3) Uani d 1
H H8 0.5300 0.1886 0.4682 0.053 Uiso calc 1
C C9 0.46477(11) 0.3708(2) 0.38180(8) 0.0446(3) Uani d 1
C C10 0.47468(13) 0.5525(3) 0.34520(9) 0.0516(4) Uani d 1
C C11 0.55490(14) 0.6856(3) 0.37318(12) 0.0617(5) Uani d 1
H H11 0.5613 0.8077 0.3495 0.074 Uiso calc 1
C C12 0.62455(14) 0.6340(3) 0.43640(11) 0.0601(4) Uani d 1
H H12 0.6779 0.7234 0.4564 0.072 Uiso calc 1
C C13 0.39023(14) 0.5496(3) 0.28361(10) 0.0573(4) Uani d 1
C C14 0.32896(13) 0.0995(3) 0.35643(9) 0.0507(4) Uani d 1
C C15 0.22920(16) 0.0485(3) 0.30602(11) 0.0669(5) Uani d 1
H H15A 0.2340 0.0443 0.2582 0.100 Uiso calc 1
H H15B 0.1816 0.1529 0.3092 0.100 Uiso calc 1
H H15C 0.2076 -0.0846 0.3181 0.100 Uiso calc 1
C C16 0.95084(18) 0.0198(3) 0.29354(11) 0.0681(5) Uani d 1
H H16A 0.9737 0.0148 0.2520 0.102 Uiso calc 1
H H16B 0.9962 -0.0572 0.3315 0.102 Uiso calc 1
H H16C 0.8851 -0.0402 0.2826 0.102 Uiso calc 1
N N1 0.68799(10) 0.3907(3) 0.53612(7) 0.0528(3) Uani d 1
H H1 0.6685 0.3165 0.5660 0.063 Uiso calc 1
N N2 0.37631(11) 0.2767(2) 0.34114(7) 0.0500(3) Uani d 1
N N3 0.33132(12) 0.3908(3) 0.27965(8) 0.0582(4) Uani d 1
O O1 0.37051(10) -0.0002(2) 0.40987(7) 0.0588(3) Uani d 1
O O2 0.85332(9) 0.3360(2) 0.61953(6) 0.0641(4) Uani d 1
O O3 0.81333(11) 0.6802(2) 0.56320(8) 0.0681(4) Uani d 1
O O4 0.94732(10) 0.2289(2) 0.31491(7) 0.0593(3) Uani d 1
S S1 0.80653(3) 0.45883(7) 0.55819(2) 0.04892(14) Uani d 1
Cl Cl1 0.36508(5) 0.72884(10) 0.21588(3) 0.0859(2) Uani d 1

loop_
_atom_site_aniso_label
_atom_site_aniso_U_11
_atom_site_aniso_U_22
_atom_site_aniso_U_33
_atom_site_aniso_U_12
_atom_site_aniso_U_13
_atom_site_aniso_U_23
C1 0.0407(8) 0.0515(8) 0.0423(8) -0.0026(6) 0.0104(6) 0.0070(6)
C2 0.0916(14) 0.0368(8) 0.0669(11) 0.0011(8) 0.0390(10) 0.0044(7)
C3 0.0858(14) 0.0418(8) 0.0645(11) -0.0039(8) 0.0400(10) 0.0088(7)
C4 0.0355(7) 0.0432(7) 0.0427(7) -0.0029(6) 0.0101(6) 0.0004(6)
C5 0.0692(11) 0.0384(8) 0.0621(10) -0.0086(7) 0.0265(9) 0.0016(7)
C6 0.0703(11) 0.0455(8) 0.0564(10) -0.0113(8) 0.0268(9) 0.0078(7)
C7 0.0397(8) 0.0540(9) 0.0529(9) 0.0037(6) 0.0209(7) -0.0007(7)
C8 0.0424(8) 0.0491(8) 0.0444(8) 0.0034(6) 0.0183(6) 0.0020(6)
C9 0.0413(8) 0.0500(8) 0.0473(8) 0.0052(6) 0.0203(6) 0.0007(6)
C10 0.0481(9) 0.0563(9) 0.0561(9) 0.0108(7) 0.0242(8) 0.0105(7)
C11 0.0542(10) 0.0554(10) 0.0804(13) 0.0032(8) 0.0271(9) 0.0182(9)
C12 0.0471(9) 0.0587(10) 0.0758(12) -0.0038(8) 0.0202(9) 0.0073(9)
C13 0.0558(10) 0.0662(11) 0.0544(9) 0.0142(8) 0.0231(8) 0.0173(8)
C14 0.0497(9) 0.0546(9) 0.0463(8) 0.0004(7) 0.0118(7) -0.0034(7)
C15 0.0639(12) 0.0710(12) 0.0545(10) -0.0106(9) 0.0002(9) -0.0021(9)
C16 0.0777(13) 0.0725(12) 0.0595(11) 0.0117(10) 0.0288(10) -0.0048(9)
N1 0.0420(7) 0.0696(9) 0.0487(7) -0.0057(6) 0.0165(6) 0.0042(6)
N2 0.0498(7) 0.0563(8) 0.0420(7) 0.0026(6) 0.0107(6) 0.0055(6)
N3 0.0568(9) 0.0696(10) 0.0468(8) 0.0097(7) 0.0132(7) 0.0115(7)
O1 0.0532(7) 0.0599(7) 0.0572(7) -0.0037(6) 0.0068(6) 0.0094(6)
O2 0.0522(7) 0.0939(10) 0.0416(6) -0.0115(7) 0.0070(5) 0.0031(6)
O3 0.0687(8) 0.0608(8) 0.0779(9) -0.0131(6) 0.0264(7) -0.0248(7)
O4 0.0719(8) 0.0625(7) 0.0502(7) -0.0038(6) 0.0286(6) 0.0018(5)
S1 0.0440(2) 0.0576(3) 0.0458(2) -0.00842(17) 0.01419(17) -0.00832(17)
Cl1 0.0821(4) 0.0971(4) 0.0790(4) 0.0150(3) 0.0247(3) 0.0444(3)

loop_
_atom_type_symbol
_atom_type_description
_atom_type_scat_dispersion_real
_atom_type_scat_dispersion_imag
_atom_type_scat_source
C C 0.0033 0.0016 'International Tables Vol C Tables 4.2.6.8 and 6.1.1.4'
H H 0.0000 0.0000 'International Tables Vol C Tables 4.2.6.8 and 6.1.1.4'
N N 0.0061 0.0033 'International Tables Vol C Tables 4.2.6.8 and 6.1.1.4'
O O 0.0106 0.0060 'International Tables Vol C Tables 4.2.6.8 and 6.1.1.4'
S S 0.1246 0.1234 'International Tables Vol C Tables 4.2.6.8 and 6.1.1.4'
Cl Cl 0.1484 0.1585 'International Tables Vol C Tables 4.2.6.8 and 6.1.1.4'

loop_
_geom_angle_atom_site_label_1
_geom_angle_atom_site_label_2
_geom_angle_atom_site_label_3
_geom_angle
O4 C1 C6 115.95(14)
O4 C1 C2 123.80(16)
C6 C1 C2 120.25(16)
C1 C2 C3 119.71(16)
C1 C2 H2 120.1
C3 C2 H2 120.1
C4 C3 C2 119.87(15)
C4 C3 H3 120.1
C2 C3 H3 120.1
C3 C4 C5 119.64(15)
C3 C4 S1 120.68(12)
C5 C4 S1 119.68(13)
C6 C5 C4 120.27(16)
C6 C5 H5 119.9
C4 C5 H5 119.9
C1 C6 C5 120.20(15)
C1 C6 H6 119.9
C5 C6 H6 119.9
C8 C7 C12 121.82(16)
C8 C7 N1 117.46(15)
C12 C7 N1 120.70(16)
C7 C8 C9 116.57(15)
C7 C8 H8 121.7
C9 C8 H8 121.7
C8 C9 N2 131.97(15)
C8 C9 C10 122.10(16)
N2 C9 C10 105.92(14)
C11 C10 C9 120.21(16)
C11 C10 C13 135.73(17)
C9 C10 C13 104.05(16)
C12 C11 C10 118.81(17)
C12 C11 H11 120.6
C10 C11 H11 120.6
C11 C12 C7 120.40(17)
C11 C12 H12 119.8
C7 C12 H12 119.8
N3 C13 C10 114.44(15)
N3 C13 Cl1 120.08(15)
C10 C13 Cl1 125.44(15)
O1 C14 N2 118.65(15)
O1 C14 C15 124.73(17)
N2 C14 C15 116.61(15)
C14 C15 H15A 109.5
C14 C15 H15B 109.5
H15A C15 H15B 109.5
C14 C15 H15C 109.5
H15A C15 H15C 109.5
H15B C15 H15C 109.5
O4 C16 H16A 109.5
O4 C16 H16B 109.5
H16A C16 H16B 109.5
O4 C16 H16C 109.5
H16A C16 H16C 109.5
H16B C16 H16C 109.5
C7 N1 S1 124.38(12)
C7 N1 H1 117.8
S1 N1 H1 117.8
N3 N2 C14 119.73(14)
N3 N2 C9 111.28(14)
C14 N2 C9 128.90(13)
C13 N3 N2 104.30(15)
C1 O4 C16 118.88(14)
O2 S1 O3 119.31(9)
O2 S1 N1 104.43(8)
O3 S1 N1 108.98(9)
O2 S1 C4 109.79(8)
O3 S1 C4 107.52(8)
N1 S1 C4 106.07(7)

loop_
_geom_bond_atom_site_label_1
_geom_bond_atom_site_label_2
_geom_bond_distance
C1 O4 1.361(2)
C1 C6 1.366(2)
C1 C2 1.376(2)
C2 C3 1.394(3)
C2 H2 0.9300
C3 C4 1.369(2)
C3 H3 0.9300
C4 C5 1.388(2)
C4 S1 1.7490(16)
C5 C6 1.371(3)
C5 H5 0.9300
C6 H6 0.9300
C7 C8 1.385(2)
C7 C12 1.413(2)
C7 N1 1.413(2)
C8 C9 1.391(2)
C8 H8 0.9300
C9 N2 1.395(2)
C9 C10 1.399(2)
C10 C11 1.388(3)
C10 C13 1.417(3)
C11 C12 1.371(3)
C11 H11 0.9300
C12 H12 0.9300
C13 N3 1.299(3)
C13 Cl1 1.7146(18)
C14 O1 1.219(2)
C14 N2 1.394(2)
C14 C15 1.487(2)
C15 H15A 0.9600
C15 H15B 0.9600
C15 H15C 0.9600
C16 O4 1.414(2)
C16 H16A 0.9600
C16 H16B 0.9600
C16 H16C 0.9600
N1 S1 1.6419(14)
N1 H1 0.8600
N2 N3 1.3924(19)
O2 S1 1.4257(14)
O3 S1 1.4279(14)

loop_
_geom_hbond_atom_site_label_D
_geom_hbond_atom_site_label_H
_geom_hbond_atom_site_label_A
_geom_hbond_site_symmetry_A
_geom_hbond_distance_DH
_geom_hbond_distance_HA
_geom_hbond_distance_DA
_geom_hbond_angle_DHA
N1 H1 O1 3_656 0.86 2.19 2.934(2) 144
C15 H15C O2 3_656 0.96 2.33 3.251(3) 159

_cod_database_fobs_code 2241293
